data_7703461
loop_
_publ_author_name
'Kneusels, Nis-Julian H'
'M\"unzer, J\"orn E'
'Flosdorf, Kimon'
'Jiang, Dandan'
'Neum\"uller, Bernhard'
'Zhao, Lili'
'Eichh\"ofer, Andreas'
'Frenking, Gernot'
'Kuzu, Istemi'

_publ_section_title
;
 Double donation in trigonal planar iron-carbodiphosphorane complexes - a
 concise study on their spectroscopic and electronic properties.
;
_journal_issue 8
_journal_name_full 'Dalton transactions (Cambridge, England : 2003)'
_journal_page_first 2537
_journal_page_last 2546
_journal_paper_doi 10.1039/c9dt04725e
_journal_volume 49
_journal_year 2020
_chemical_formula_moiety '[Fe{N(SiMe~3~)~2~(C{PPh~3~}~2~)]^.^toluene'
_chemical_formula_sum 'C56 H74 Fe N2 P2 Si4'
_chemical_formula_weight 1005.32
_space_group_crystal_system triclinic
_space_group_IT_number 2
_space_group_name_Hall '-P 1'
_space_group_name_H-M_alt 'P -1'
_atom_sites_solution_hydrogens mixed
_atom_sites_solution_primary direct
_atom_sites_solution_secondary difmap
_audit_creation_method SHELXL-2018/3
_audit_update_record
;
2020-01-17 deposited with the CCDC.	2020-01-20 downloaded from the CCDC.
;
_cell_angle_alpha 101.67(1)
_cell_angle_beta 109.39(1)
_cell_angle_gamma 112.53(1)
_cell_formula_units_Z 2
_cell_length_a 14.358(1)
_cell_length_b 15.795(1)
_cell_length_c 16.772(2)
_cell_measurement_reflns_used 7000
_cell_measurement_temperature 100(2)
_cell_measurement_theta_max 28.0
_cell_measurement_theta_min 2.29
_cell_volume 3068.0(7)
_computing_cell_refinement 'APEX2 (Bruker)'
_computing_data_collection 'APEX2 (Bruker)'
_computing_data_reduction 'SAINT V8.38A (Bruker AXS Inc., 2017)'
_computing_publication_material 'WinGX (Farrugia, 2012)'
_computing_structure_refinement 'SHELXL-2018/3 (Sheldrick, 2018)'
_computing_structure_solution
;
 SIR-92 (Altomare, Cascarano, Giacovazzo, Guagliardi, Burla, Polidori,
        Camalli, 1992)
;
_diffrn_ambient_temperature 100(2)
_diffrn_detector 'Bruker PHOTON 100 area detector'
_diffrn_detector_area_resol_mean 7.9
_diffrn_detector_type 'CMOS area detector'
_diffrn_measured_fraction_theta_full 0.998
_diffrn_measured_fraction_theta_max 0.986
_diffrn_measurement_device_type 'D8 QUEST (Bruker)'
_diffrn_measurement_method 'APEX2 (Bruker)'
_diffrn_radiation_monochromator 'mirror optics'
_diffrn_radiation_probe x-ray
_diffrn_radiation_type MoK\a
_diffrn_radiation_wavelength 0.71073
_diffrn_radiation_xray_symbol K-L~3~
_diffrn_reflns_av_R_equivalents 0.0688
_diffrn_reflns_av_unetI/netI 0.0531
_diffrn_reflns_Laue_measured_fraction_full 0.998
_diffrn_reflns_Laue_measured_fraction_max 0.986
_diffrn_reflns_limit_h_max 18
_diffrn_reflns_limit_h_min -18
_diffrn_reflns_limit_k_max 20
_diffrn_reflns_limit_k_min -20
_diffrn_reflns_limit_l_max 22
_diffrn_reflns_limit_l_min -22
_diffrn_reflns_number 69139
_diffrn_reflns_point_group_measured_fraction_full 0.998
_diffrn_reflns_point_group_measured_fraction_max 0.986
_diffrn_reflns_theta_full 25.242
_diffrn_reflns_theta_max 28.004
_diffrn_reflns_theta_min 2.286
_diffrn_source 'fine-focus sealed tube'
_diffrn_source_type 'Incoatec l\ms'
_exptl_absorpt_coefficient_mu 0.409
_exptl_absorpt_correction_T_max 1.0
_exptl_absorpt_correction_T_min 0.81
_exptl_absorpt_correction_type multi-scan
_exptl_absorpt_process_details 'SADABS-2016/2 (Bruker)'
_exptl_crystal_colour 'pale yellow'
_exptl_crystal_density_diffrn 1.088
_exptl_crystal_description plates
_exptl_crystal_F_000 1072
_exptl_crystal_size_max 0.25
_exptl_crystal_size_mid 0.23
_exptl_crystal_size_min 0.14
_refine_diff_density_max 0.605
_refine_diff_density_min -0.436
_refine_diff_density_rms 0.063
_refine_ls_extinction_method none
_refine_ls_goodness_of_fit_ref 1.016
_refine_ls_hydrogen_treatment riding
_refine_ls_matrix_type full
_refine_ls_number_parameters 570
_refine_ls_number_reflns 14592
_refine_ls_number_restraints 0
_refine_ls_restrained_S_all 1.016
_refine_ls_R_factor_all 0.0732
_refine_ls_R_factor_gt 0.0435
_refine_ls_shift/su_max 0.004
_refine_ls_shift/su_mean 0.000
_refine_ls_structure_factor_coef Fsqd
_refine_ls_weighting_details 'w=1/[\s^2^(Fo^2^)+(0.0475P)^2^+1.6394P] where P=(Fo^2^+2Fc^2^)/3'
_refine_ls_weighting_scheme calc
_refine_ls_wR_factor_gt 0.0957
_refine_ls_wR_factor_ref 0.1057
_reflns_Friedel_coverage 0.000
_reflns_number_gt 10599
_reflns_number_total 14592
_reflns_threshold_expression 'I > 2\s(I)'
_cod_data_source_file c9dt04725e2.cif
_cod_data_source_block kuzu42_sq
_cod_depositor_comments
;
The following automatic conversions were performed:

data item '_exptl_absorpt_correction_type' value 'Multi-scan' was
changed to 'multi-scan' in accordance with the
/home/data/users/saulius/crontab/automatic-downloads/rss-feeds/RSC/lib/dictionaries/cif_core.dic
dictionary named 'cif_core.dic' version 2.4.2 last updated on
2011-04-26.

Automatic conversion script
Id: cif_fix_values 7556 2019-12-06 15:28:31Z antanas 

 Adding full bibliography for 7703461--7703463.cif.
;
_cod_original_cell_volume 3068.0(6)
_cod_database_code 7703461
_shelx_shelxl_version_number 2018/3
_shelx_space_group_comment
;
The symmetry employed for this shelxl refinement is uniquely defined
by the following loop, which should always be used as a source of
symmetry information in preference to the above space-group names.
They are only intended as comments.
;

loop_
_space_group_symop_operation_xyz
'x, y, z'
'-x, -y, -z'

loop_
_atom_site_label
_atom_site_type_symbol
_atom_site_fract_x
_atom_site_fract_y
_atom_site_fract_z
_atom_site_U_iso_or_equiv
_atom_site_adp_type
_atom_site_occupancy
_atom_site_site_symmetry_order
_atom_site_calc_flag
_atom_site_refinement_flags_posn
_atom_site_refinement_flags_adp
_atom_site_refinement_flags_occupancy
_atom_site_disorder_assembly
_atom_site_disorder_group
C1 C 0.14128(16) -0.22889(13) -0.23183(12) 0.0142(4) Uani 1 1 d . . . . .
P1 P 0.18776(4) -0.31227(3) -0.22189(3) 0.01342(10) Uani 1 1 d . . . . .
C2 C 0.27495(17) -0.31937(14) -0.27886(13) 0.0178(4) Uani 1 1 d . . . . .
C3 C 0.37958(18) -0.31275(15) -0.23463(15) 0.0248(5) Uani 1 1 d . . . . .
H31 H 0.410116 -0.301605 -0.171471 0.0480(10) Uiso 1 1 calc R U . . .
C4 C 0.4402(2) -0.32249(18) -0.28303(18) 0.0347(6) Uani 1 1 d . . . . .
H41 H 0.511842 -0.317686 -0.252263 0.0480(10) Uiso 1 1 calc R U . . .
C5 C 0.3972(2) -0.33895(17) -0.37466(17) 0.0342(6) Uani 1 1 d . . . . .
H51 H 0.438348 -0.346535 -0.407188 0.0480(10) Uiso 1 1 calc R U . . .
C6 C 0.2944(2) -0.34431(16) -0.41863(16) 0.0299(5) Uani 1 1 d . . . . .
H61 H 0.264537 -0.355199 -0.481746 0.0480(10) Uiso 1 1 calc R U . . .
C7 C 0.23384(19) -0.33385(15) -0.37111(14) 0.0234(5) Uani 1 1 d . . . . .
H71 H 0.163390 -0.336633 -0.402025 0.0480(10) Uiso 1 1 calc R U . . .
C8 C 0.07283(17) -0.44084(14) -0.26843(13) 0.0157(4) Uani 1 1 d . . . . .
C9 C 0.03076(18) -0.47781(15) -0.21150(14) 0.0223(4) Uani 1 1 d . . . . .
H91 H 0.054950 -0.434101 -0.151922 0.0480(10) Uiso 1 1 calc R U . . .
C10 C -0.0461(2) -0.57779(16) -0.24079(15) 0.0272(5) Uani 1 1 d . . . . .
H101 H -0.072572 -0.601648 -0.200647 0.0480(10) Uiso 1 1 calc R U . . .
C11 C -0.0840(2) -0.64230(16) -0.32750(16) 0.0308(5) Uani 1 1 d . . . . .
H111 H -0.136066 -0.710487 -0.347303 0.0480(10) Uiso 1 1 calc R U . . .
C12 C -0.0451(2) -0.60619(16) -0.38533(15) 0.0313(5) Uani 1 1 d . . . . .
H121 H -0.072143 -0.649820 -0.445703 0.0480(10) Uiso 1 1 calc R U . . .
C13 C 0.03326(19) -0.50670(15) -0.35614(14) 0.0231(5) Uani 1 1 d . . . . .
H131 H 0.059964 -0.483550 -0.396450 0.0480(10) Uiso 1 1 calc R U . . .
C14 C 0.26691(17) -0.29955(14) -0.10557(13) 0.0170(4) Uani 1 1 d . . . . .
C15 C 0.29944(17) -0.21696(14) -0.03259(13) 0.0173(4) Uani 1 1 d . . . . .
H151 H 0.286204 -0.165050 -0.043878 0.0480(10) Uiso 1 1 calc R U . . .
C16 C 0.35120(18) -0.20923(16) 0.05691(14) 0.0225(4) Uani 1 1 d . . . . .
H161 H 0.373169 -0.152501 0.106535 0.0480(10) Uiso 1 1 calc R U . . .
C17 C 0.37029(19) -0.28489(17) 0.07283(15) 0.0271(5) Uani 1 1 d . . . . .
H171 H 0.405093 -0.280353 0.133738 0.0480(10) Uiso 1 1 calc R U . . .
C18 C 0.33892(19) -0.36773(16) 0.00028(15) 0.0265(5) Uani 1 1 d . . . . .
H181 H 0.352857 -0.419234 0.011875 0.0480(10) Uiso 1 1 calc R U . . .
C19 C 0.28772(18) -0.37531(15) -0.08832(14) 0.0218(4) Uani 1 1 d . . . . .
H191 H 0.266534 -0.431911 -0.137700 0.0480(10) Uiso 1 1 calc R U . . .
P2 P 0.22899(4) -0.11515(3) -0.22697(3) 0.01252(10) Uani 1 1 d . . . . .
C20 C 0.26127(17) -0.00689(14) -0.13511(13) 0.0153(4) Uani 1 1 d . . . . .
C21 C 0.35997(18) 0.08426(14) -0.10250(14) 0.0212(4) Uani 1 1 d . . . . .
H211 H 0.413571 0.088648 -0.125017 0.0480(10) Uiso 1 1 calc R U . . .
C22 C 0.37984(19) 0.16819(15) -0.03745(14) 0.0246(5) Uani 1 1 d . . . . .
H221 H 0.446891 0.229276 -0.015539 0.0480(10) Uiso 1 1 calc R U . . .
C23 C 0.30139(19) 0.16213(16) -0.00490(14) 0.0247(5) Uani 1 1 d . . . . .
H231 H 0.314692 0.219063 0.039488 0.0480(10) Uiso 1 1 calc R U . . .
C24 C 0.20314(19) 0.07257(15) -0.03730(14) 0.0241(5) Uani 1 1 d . . . . .
H241 H 0.149262 0.068674 -0.015213 0.0480(10) Uiso 1 1 calc R U . . .
C25 C 0.18336(18) -0.01155(15) -0.10205(13) 0.0187(4) Uani 1 1 d . . . . .
H251 H 0.116152 -0.072412 -0.123670 0.0480(10) Uiso 1 1 calc R U . . .
C26 C 0.37033(16) -0.08923(13) -0.21221(13) 0.0147(4) Uani 1 1 d . . . . .
C27 C 0.40151(18) -0.08440(15) -0.28241(14) 0.0221(4) Uani 1 1 d . . . . .
H271 H 0.347830 -0.095630 -0.340544 0.0480(10) Uiso 1 1 calc R U . . .
C28 C 0.51051(19) -0.06327(18) -0.26779(15) 0.0302(5) Uani 1 1 d . . . . .
H281 H 0.530642 -0.060489 -0.316114 0.0480(10) Uiso 1 1 calc R U . . .
C29 C 0.58947(18) -0.04636(16) -0.18388(15) 0.0270(5) Uani 1 1 d . . . . .
H291 H 0.663646 -0.032555 -0.174386 0.0480(10) Uiso 1 1 calc R U . . .
C30 C 0.56011(18) -0.04958(15) -0.11336(14) 0.0214(4) Uani 1 1 d . . . . .
H301 H 0.614667 -0.037033 -0.055088 0.0480(10) Uiso 1 1 calc R U . . .
C31 C 0.45140(17) -0.07106(14) -0.12743(13) 0.0175(4) Uani 1 1 d . . . . .
H311 H 0.432036 -0.073391 -0.078681 0.0480(10) Uiso 1 1 calc R U . . .
C32 C 0.17344(16) -0.08895(14) -0.32769(13) 0.0162(4) Uani 1 1 d . . . . .
C33 C 0.1170(2) -0.16420(17) -0.41290(15) 0.0325(6) Uani 1 1 d . . . . .
H331 H 0.100573 -0.229753 -0.417398 0.0480(10) Uiso 1 1 calc R U . . .
C34 C 0.0844(3) -0.1449(2) -0.49153(16) 0.0437(7) Uani 1 1 d . . . . .
H341 H 0.046623 -0.196847 -0.549673 0.0480(10) Uiso 1 1 calc R U . . .
C35 C 0.1068(2) -0.05033(19) -0.48540(16) 0.0318(5) Uani 1 1 d . . . . .
H351 H 0.084944 -0.036912 -0.539357 0.0480(10) Uiso 1 1 calc R U . . .
C36 C 0.1603(2) 0.02425(19) -0.40188(17) 0.0381(6) Uani 1 1 d . . . . .
H361 H 0.174665 0.089265 -0.397885 0.0480(10) Uiso 1 1 calc R U . . .
C37 C 0.1938(2) 0.00535(17) -0.32293(15) 0.0311(5) Uani 1 1 d . . . . .
H371 H 0.231073 0.057617 -0.265051 0.0480(10) Uiso 1 1 calc R U . . .
Fe1 Fe -0.02174(2) -0.26589(2) -0.23753(2) 0.01515(7) Uani 1 1 d . . . . .
N1 N -0.08069(15) -0.33248(12) -0.16248(12) 0.0207(4) Uani 1 1 d . . . . .
Si1 Si -0.02085(6) -0.28886(5) -0.04572(4) 0.02551(14) Uani 1 1 d . . . . .
C38 C 0.1010(2) -0.15811(17) 0.01271(15) 0.0307(5) Uani 1 1 d . . . . .
H381 H 0.152881 -0.150891 -0.014620 0.0480(10) Uiso 1 1 calc R U . . .
H382 H 0.141335 -0.143802 0.077870 0.0480(10) Uiso 1 1 calc R U . . .
H383 H 0.072113 -0.111720 0.005216 0.0480(10) Uiso 1 1 calc R U . . .
C39 C 0.0351(3) -0.36545(19) 0.00405(16) 0.0378(6) Uani 1 1 d . . . . .
H391 H 0.102901 -0.356014 -0.003273 0.0480(10) Uiso 1 1 calc R U . . .
H392 H -0.022648 -0.435482 -0.027660 0.0480(10) Uiso 1 1 calc R U . . .
H393 H 0.054333 -0.344882 0.069117 0.0480(10) Uiso 1 1 calc R U . . .
C40 C -0.1204(2) -0.2819(2) 0.00214(19) 0.0422(7) Uani 1 1 d . . . . .
H401 H -0.182219 -0.348789 -0.017127 0.0480(10) Uiso 1 1 calc R U . . .
H402 H -0.151427 -0.241310 -0.020510 0.0480(10) Uiso 1 1 calc R U . . .
H403 H -0.079327 -0.252152 0.068959 0.0480(10) Uiso 1 1 calc R U . . .
Si2 Si -0.21698(6) -0.43185(4) -0.22440(5) 0.02714(15) Uani 1 1 d . . . . .
C41 C -0.3271(2) -0.39174(19) -0.2423(2) 0.0414(6) Uani 1 1 d . . . . .
H411 H -0.314464 -0.344268 -0.272416 0.0480(10) Uiso 1 1 calc R U . . .
H412 H -0.321992 -0.360408 -0.183109 0.0480(10) Uiso 1 1 calc R U . . .
H413 H -0.402356 -0.449584 -0.280664 0.0480(10) Uiso 1 1 calc R U . . .
C42 C -0.2528(3) -0.52563(19) -0.17014(19) 0.0442(7) Uani 1 1 d . . . . .
H421 H -0.241017 -0.492712 -0.108724 0.0480(10) Uiso 1 1 calc R U . . .
H422 H -0.203896 -0.555721 -0.166127 0.0480(10) Uiso 1 1 calc R U . . .
H423 H -0.332048 -0.577182 -0.207388 0.0480(10) Uiso 1 1 calc R U . . .
C44 C -0.2467(2) -0.50634(17) -0.34055(16) 0.0318(5) Uani 1 1 d . . . . .
H441 H -0.230971 -0.462952 -0.374143 0.0480(10) Uiso 1 1 calc R U . . .
H442 H -0.326296 -0.557939 -0.373735 0.0480(10) Uiso 1 1 calc R U . . .
H443 H -0.198413 -0.537179 -0.334624 0.0480(10) Uiso 1 1 calc R U . . .
N2 N -0.12526(14) -0.23333(12) -0.31969(11) 0.0184(4) Uani 1 1 d . . . . .
Si3 Si -0.14501(5) -0.13778(4) -0.27387(4) 0.02014(13) Uani 1 1 d . . . . .
C45 C -0.0485(2) -0.01584(16) -0.27359(16) 0.0295(5) Uani 1 1 d . . . . .
H451 H 0.030219 -0.001171 -0.242847 0.0480(10) Uiso 1 1 calc R U . . .
H452 H -0.057762 0.037012 -0.241148 0.0480(10) Uiso 1 1 calc R U . . .
H453 H -0.067862 -0.020177 -0.336615 0.0480(10) Uiso 1 1 calc R U . . .
C46 C -0.29288(19) -0.15904(18) -0.33491(17) 0.0311(5) Uani 1 1 d . . . . .
H461 H -0.346225 -0.218145 -0.331731 0.0480(10) Uiso 1 1 calc R U . . .
H462 H -0.311734 -0.168564 -0.398967 0.0480(10) Uiso 1 1 calc R U . . .
H463 H -0.297694 -0.101480 -0.305831 0.0480(10) Uiso 1 1 calc R U . . .
C47 C -0.1216(2) -0.11466(16) -0.15291(15) 0.0267(5) Uani 1 1 d . . . . .
H471 H -0.175693 -0.173804 -0.150352 0.0480(10) Uiso 1 1 calc R U . . .
H472 H -0.132412 -0.058560 -0.130511 0.0480(10) Uiso 1 1 calc R U . . .
H473 H -0.044369 -0.099538 -0.114653 0.0480(10) Uiso 1 1 calc R U . . .
Si4 Si -0.19347(6) -0.29669(5) -0.43598(4) 0.02438(14) Uani 1 1 d . . . . .
C48 C -0.3506(2) -0.38277(19) -0.48449(17) 0.0396(6) Uani 1 1 d . . . . .
H481 H -0.389417 -0.343666 -0.482893 0.0480(10) Uiso 1 1 calc R U . . .
H482 H -0.363830 -0.423120 -0.447960 0.0480(10) Uiso 1 1 calc R U . . .
H483 H -0.379822 -0.426086 -0.547752 0.0480(10) Uiso 1 1 calc R U . . .
C49 C -0.1825(3) -0.20983(19) -0.49872(17) 0.0389(6) Uani 1 1 d . . . . .
H491 H -0.102983 -0.160526 -0.474973 0.0480(10) Uiso 1 1 calc R U . . .
H492 H -0.225373 -0.176259 -0.489854 0.0480(10) Uiso 1 1 calc R U . . .
H493 H -0.213538 -0.247472 -0.563990 0.0480(10) Uiso 1 1 calc R U . . .
C50 C -0.1336(2) -0.37552(17) -0.47380(16) 0.0320(5) Uani 1 1 d . . . . .
H501 H -0.192296 -0.445275 -0.503042 0.0480(10) Uiso 1 1 calc R U . . .
H502 H -0.069917 -0.366650 -0.420623 0.0480(10) Uiso 1 1 calc R U . . .
H503 H -0.107345 -0.355594 -0.517395 0.0480(10) Uiso 1 1 calc R U . . .
C51 C 0.3536(3) -0.0990(2) -0.55868(13) 0.0379(10) Uiso 0.6 1 d G . P A -1
C52 C 0.2754(3) -0.0805(2) -0.61664(19) 0.0350(16) Uiso 0.6 1 d G . P A -1
C53 C 0.2334(3) -0.1234(2) -0.71065(18) 0.0369(11) Uiso 0.6 1 d G . P A -1
C54 C 0.2695(2) -0.1848(2) -0.74670(13) 0.0354(9) Uiso 0.6 1 d G . P A -1
C55 C 0.3477(2) -0.2033(2) -0.68873(19) 0.0347(9) Uiso 0.6 1 d G . P A -1
C56 C 0.3897(2) -0.1604(2) -0.59472(18) 0.0326(10) Uiso 0.6 1 d G . P A -1
H511 H 0.382606 -0.069401 -0.493750 0.0480(10) Uiso 0.6 1 d R U P A -1
H521 H 0.250428 -0.038138 -0.591742 0.0480(10) Uiso 0.6 1 d R U P A -1
H531 H 0.179367 -0.110669 -0.750682 0.0480(10) Uiso 0.6 1 d R U P A -1
H541 H 0.240484 -0.214457 -0.811623 0.0480(10) Uiso 0.6 1 d R U P A -1
H551 H 0.372664 -0.245731 -0.713634 0.0480(10) Uiso 0.6 1 d R U P A -1
C57 C 0.4704(5) -0.1817(4) -0.5325(4) 0.0567(13) Uiso 0.6 1 d . . P A -1
H571 H 0.496007 -0.217435 -0.567132 0.0480(10) Uiso 0.6 1 calc R U P A -1
H572 H 0.433080 -0.222430 -0.503936 0.0480(10) Uiso 0.6 1 calc R U P A -1
H573 H 0.535526 -0.119372 -0.485064 0.0480(10) Uiso 0.6 1 calc R U P A -1
C58 C 0.4017(4) -0.1669(4) -0.6185(4) 0.0435(18) Uiso 0.4 1 d G . P B -2
C59 C 0.3954(4) -0.1255(4) -0.5404(3) 0.058(2) Uiso 0.4 1 d G . P B -2
C60 C 0.3225(5) -0.0866(4) -0.5457(3) 0.0522(19) Uiso 0.4 1 d G . P B -2
C61 C 0.2560(5) -0.0891(5) -0.6291(4) 0.054(3) Uiso 0.4 1 d G . P B -2
C62 C 0.2624(5) -0.1305(5) -0.7073(3) 0.062(2) Uiso 0.4 1 d G . P B -2
C63 C 0.3352(5) -0.1694(4) -0.7019(3) 0.0519(19) Uiso 0.4 1 d G . P B -2
H591 H 0.441298 -0.123707 -0.482760 0.0480(10) Uiso 0.4 1 d R U P B -2
H601 H 0.318136 -0.057964 -0.491730 0.0480(10) Uiso 0.4 1 d R U P B -2
H611 H 0.205714 -0.062260 -0.632785 0.0480(10) Uiso 0.4 1 d R U P B -2
H621 H 0.216462 -0.132296 -0.764869 0.0480(10) Uiso 0.4 1 d R U P B -2
H631 H 0.339635 -0.198042 -0.755911 0.0480(10) Uiso 0.4 1 d R U P B -2
C64 C 0.4850(9) -0.2038(8) -0.6135(7) 0.085(3) Uiso 0.4 1 d . . P B -2
H641 H 0.455746 -0.269013 -0.609226 0.0480(10) Uiso 0.4 1 calc R U P B -2
H642 H 0.557361 -0.157315 -0.559473 0.0480(10) Uiso 0.4 1 calc R U P B -2
H643 H 0.496171 -0.209143 -0.668473 0.0480(10) Uiso 0.4 1 calc R U P B -2

loop_
_atom_site_aniso_label
_atom_site_aniso_U_11
_atom_site_aniso_U_22
_atom_site_aniso_U_33
_atom_site_aniso_U_23
_atom_site_aniso_U_13
_atom_site_aniso_U_12
C1 0.0178(10) 0.0144(9) 0.0150(9) 0.0072(8) 0.0096(8) 0.0095(8)
P1 0.0178(3) 0.0128(2) 0.0144(2) 0.00618(19) 0.0094(2) 0.0094(2)
C2 0.0241(11) 0.0126(9) 0.0220(10) 0.0061(8) 0.0152(9) 0.0100(9)
C3 0.0219(12) 0.0227(11) 0.0298(12) 0.0062(9) 0.0130(10) 0.0118(10)
C4 0.0266(13) 0.0353(13) 0.0468(15) 0.0079(11) 0.0226(12) 0.0179(11)
C5 0.0330(14) 0.0264(12) 0.0414(14) 0.0006(10) 0.0279(12) 0.0094(11)
C6 0.0357(14) 0.0243(12) 0.0287(12) 0.0040(10) 0.0234(11) 0.0092(11)
C7 0.0289(12) 0.0209(11) 0.0246(11) 0.0073(9) 0.0182(10) 0.0114(10)
C8 0.0174(10) 0.0133(9) 0.0186(10) 0.0065(8) 0.0083(8) 0.0092(8)
C9 0.0280(12) 0.0186(10) 0.0226(11) 0.0066(8) 0.0151(10) 0.0110(9)
C10 0.0333(13) 0.0236(11) 0.0324(12) 0.0152(10) 0.0211(11) 0.0133(10)
C11 0.0328(13) 0.0154(10) 0.0375(13) 0.0059(10) 0.0174(11) 0.0062(10)
C12 0.0346(14) 0.0222(11) 0.0239(12) -0.0003(9) 0.0126(11) 0.0066(11)
C13 0.0282(12) 0.0210(11) 0.0184(10) 0.0069(8) 0.0118(9) 0.0097(10)
C14 0.0170(10) 0.0194(10) 0.0195(10) 0.0110(8) 0.0094(8) 0.0107(9)
C15 0.0202(11) 0.0177(10) 0.0195(10) 0.0101(8) 0.0119(9) 0.0101(9)
C16 0.0246(12) 0.0265(11) 0.0192(10) 0.0099(9) 0.0123(9) 0.0124(10)
C17 0.0285(12) 0.0398(13) 0.0228(11) 0.0217(10) 0.0135(10) 0.0190(11)
C18 0.0311(13) 0.0294(12) 0.0335(12) 0.0230(10) 0.0178(11) 0.0198(11)
C19 0.0259(12) 0.0219(10) 0.0254(11) 0.0124(9) 0.0130(10) 0.0159(10)
P2 0.0157(3) 0.0128(2) 0.0125(2) 0.00628(19) 0.0075(2) 0.0084(2)
C20 0.0201(10) 0.0142(9) 0.0146(9) 0.0067(7) 0.0078(8) 0.0104(8)
C21 0.0244(11) 0.0180(10) 0.0254(11) 0.0094(9) 0.0133(9) 0.0119(9)
C22 0.0278(12) 0.0162(10) 0.0271(11) 0.0059(9) 0.0110(10) 0.0106(9)
C23 0.0327(13) 0.0213(11) 0.0226(11) 0.0040(9) 0.0111(10) 0.0187(10)
C24 0.0290(12) 0.0259(11) 0.0235(11) 0.0075(9) 0.0142(10) 0.0181(10)
C25 0.0212(11) 0.0195(10) 0.0176(10) 0.0076(8) 0.0085(9) 0.0119(9)
C26 0.0165(10) 0.0107(9) 0.0171(9) 0.0042(7) 0.0078(8) 0.0071(8)
C27 0.0210(11) 0.0270(11) 0.0154(10) 0.0047(8) 0.0083(9) 0.0105(9)
C28 0.0250(12) 0.0421(14) 0.0231(11) 0.0052(10) 0.0156(10) 0.0157(11)
C29 0.0173(11) 0.0302(12) 0.0283(12) 0.0009(10) 0.0095(10) 0.0124(10)
C30 0.0201(11) 0.0179(10) 0.0217(11) 0.0035(8) 0.0050(9) 0.0108(9)
C31 0.0231(11) 0.0149(9) 0.0185(10) 0.0075(8) 0.0102(9) 0.0116(9)
C32 0.0161(10) 0.0213(10) 0.0167(10) 0.0122(8) 0.0091(8) 0.0103(9)
C33 0.0473(15) 0.0247(12) 0.0192(11) 0.0089(9) 0.0051(11) 0.0199(12)
C34 0.066(2) 0.0465(16) 0.0172(12) 0.0119(11) 0.0081(12) 0.0347(15)
C35 0.0380(14) 0.0498(15) 0.0274(12) 0.0292(12) 0.0195(11) 0.0282(13)
C36 0.0507(17) 0.0350(14) 0.0369(14) 0.0278(12) 0.0179(13) 0.0230(13)
C37 0.0449(15) 0.0234(11) 0.0244(12) 0.0136(9) 0.0115(11) 0.0174(11)
Fe1 0.01926(16) 0.01573(14) 0.01867(15) 0.00995(11) 0.01262(12) 0.01094(12)
N1 0.0295(10) 0.0217(9) 0.0268(9) 0.0155(8) 0.0210(8) 0.0169(8)
Si1 0.0457(4) 0.0284(3) 0.0279(3) 0.0196(3) 0.0281(3) 0.0273(3)
C38 0.0472(15) 0.0348(13) 0.0231(11) 0.0155(10) 0.0171(11) 0.0285(12)
C39 0.0695(19) 0.0412(14) 0.0317(13) 0.0262(11) 0.0316(14) 0.0400(15)
C40 0.0650(19) 0.0442(15) 0.0501(16) 0.0253(13) 0.0466(16) 0.0356(15)
Si2 0.0331(4) 0.0217(3) 0.0415(4) 0.0184(3) 0.0277(3) 0.0146(3)
C41 0.0322(14) 0.0334(14) 0.0666(19) 0.0201(13) 0.0305(14) 0.0159(12)
C42 0.0634(19) 0.0289(13) 0.0581(17) 0.0246(13) 0.0454(16) 0.0196(14)
C44 0.0316(14) 0.0273(12) 0.0379(14) 0.0157(11) 0.0165(11) 0.0133(11)
N2 0.0196(9) 0.0216(9) 0.0226(9) 0.0128(7) 0.0126(8) 0.0132(8)
Si3 0.0232(3) 0.0227(3) 0.0258(3) 0.0134(2) 0.0150(3) 0.0161(3)
C45 0.0332(13) 0.0261(12) 0.0373(13) 0.0187(10) 0.0168(11) 0.0178(11)
C46 0.0277(13) 0.0373(13) 0.0426(14) 0.0196(11) 0.0203(11) 0.0231(11)
C47 0.0355(13) 0.0284(12) 0.0293(12) 0.0135(10) 0.0202(11) 0.0216(11)
Si4 0.0325(4) 0.0258(3) 0.0221(3) 0.0129(3) 0.0137(3) 0.0179(3)
C48 0.0338(15) 0.0389(14) 0.0353(14) 0.0122(11) 0.0050(12) 0.0178(12)
C49 0.0637(19) 0.0449(15) 0.0319(13) 0.0250(12) 0.0279(13) 0.0378(15)
C50 0.0465(15) 0.0262(12) 0.0318(13) 0.0114(10) 0.0242(12) 0.0196(12)

loop_
_atom_type_symbol
_atom_type_description
_atom_type_scat_dispersion_real
_atom_type_scat_dispersion_imag
_atom_type_scat_source
C C 0.0033 0.0016 'International Tables Vol C Tables 4.2.6.8 and 6.1.1.4'
H H 0.0000 0.0000 'International Tables Vol C Tables 4.2.6.8 and 6.1.1.4'
N N 0.0061 0.0033 'International Tables Vol C Tables 4.2.6.8 and 6.1.1.4'
Si Si 0.0817 0.0704 'International Tables Vol C Tables 4.2.6.8 and 6.1.1.4'
P P 0.1023 0.0942 'International Tables Vol C Tables 4.2.6.8 and 6.1.1.4'
Fe Fe 0.3463 0.8444 'International Tables Vol C Tables 4.2.6.8 and 6.1.1.4'

loop_
_geom_angle_atom_site_label_1
_geom_angle_atom_site_label_2
_geom_angle_atom_site_label_3
_geom_angle
P1 C1 P2 119.98(11)
P1 C1 Fe1 117.64(10)
P2 C1 Fe1 122.13(10)
C1 P1 C14 115.94(9)
C1 P1 C2 116.21(9)
C14 P1 C2 105.25(9)
C1 P1 C8 113.60(9)
C14 P1 C8 100.25(9)
C2 P1 C8 103.70(9)
C3 C2 C7 118.36(19)
C3 C2 P1 122.90(16)
C7 C2 P1 118.73(16)
C2 C3 C4 120.1(2)
C2 C3 H31 120.0
C4 C3 H31 120.0
C5 C4 C3 120.8(2)
C5 C4 H41 119.6
C3 C4 H41 119.6
C6 C5 C4 119.4(2)
C6 C5 H51 120.3
C4 C5 H51 120.3
C5 C6 C7 120.3(2)
C5 C6 H61 119.9
C7 C6 H61 119.9
C6 C7 C2 121.0(2)
C6 C7 H71 119.5
C2 C7 H71 119.5
C13 C8 C9 117.83(18)
C13 C8 P1 122.44(15)
C9 C8 P1 119.41(15)
C10 C9 C8 121.05(19)
C10 C9 H91 119.5
C8 C9 H91 119.5
C11 C10 C9 120.5(2)
C11 C10 H101 119.7
C9 C10 H101 119.7
C10 C11 C12 119.0(2)
C10 C11 H111 120.5
C12 C11 H111 120.5
C11 C12 C13 120.9(2)
C11 C12 H121 119.6
C13 C12 H121 119.6
C8 C13 C12 120.68(19)
C8 C13 H131 119.7
C12 C13 H131 119.7
C15 C14 C19 119.22(18)
C15 C14 P1 119.52(14)
C19 C14 P1 121.07(15)
C14 C15 C16 120.82(18)
C14 C15 H151 119.6
C16 C15 H151 119.6
C17 C16 C15 119.3(2)
C17 C16 H161 120.4
C15 C16 H161 120.4
C16 C17 C18 120.5(2)
C16 C17 H171 119.8
C18 C17 H171 119.8
C19 C18 C17 120.21(19)
C19 C18 H181 119.9
C17 C18 H181 119.9
C18 C19 C14 120.0(2)
C18 C19 H191 120.0
C14 C19 H191 120.0
C1 P2 C32 114.29(9)
C1 P2 C26 117.72(9)
C32 P2 C26 102.90(9)
C1 P2 C20 116.19(9)
C32 P2 C20 101.99(9)
C26 P2 C20 101.53(9)
C25 C20 C21 118.79(17)
C25 C20 P2 119.99(15)
C21 C20 P2 120.99(15)
C22 C21 C20 120.69(19)
C22 C21 H211 119.7
C20 C21 H211 119.7
C23 C22 C21 119.8(2)
C23 C22 H221 120.1
C21 C22 H221 120.1
C22 C23 C24 119.95(19)
C22 C23 H231 120.0
C24 C23 H231 120.0
C23 C24 C25 120.36(19)
C23 C24 H241 119.8
C25 C24 H241 119.8
C20 C25 C24 120.44(19)
C20 C25 H251 119.8
C24 C25 H251 119.8
C31 C26 C27 118.37(18)
C31 C26 P2 119.18(14)
C27 C26 P2 122.44(15)
C28 C27 C26 120.48(19)
C28 C27 H271 119.8
C26 C27 H271 119.8
C29 C28 C27 120.5(2)
C29 C28 H281 119.7
C27 C28 H281 119.7
C28 C29 C30 119.6(2)
C28 C29 H291 120.2
C30 C29 H291 120.2
C29 C30 C31 120.31(19)
C29 C30 H301 119.8
C31 C30 H301 119.8
C30 C31 C26 120.74(18)
C30 C31 H311 119.6
C26 C31 H311 119.6
C37 C32 C33 118.57(18)
C37 C32 P2 122.34(16)
C33 C32 P2 118.85(15)
C34 C33 C32 120.7(2)
C34 C33 H331 119.7
C32 C33 H331 119.7
C35 C34 C33 119.9(2)
C35 C34 H341 120.1
C33 C34 H341 120.1
C36 C35 C34 120.1(2)
C36 C35 H351 119.9
C34 C35 H351 119.9
C35 C36 C37 120.2(2)
C35 C36 H361 119.9
C37 C36 H361 119.9
C32 C37 C36 120.6(2)
C32 C37 H371 119.7
C36 C37 H371 119.7
N2 Fe1 N1 114.68(7)
N2 Fe1 C1 120.81(7)
N1 Fe1 C1 124.50(7)
Si1 N1 Si2 118.74(10)
Si1 N1 Fe1 126.22(10)
Si2 N1 Fe1 114.03(9)
N1 Si1 C39 113.51(10)
N1 Si1 C40 113.89(11)
C39 Si1 C40 105.56(11)
N1 Si1 C38 114.34(9)
C39 Si1 C38 105.65(12)
C40 Si1 C38 102.83(11)
Si1 C38 H381 109.5
Si1 C38 H382 109.5
H381 C38 H382 109.5
Si1 C38 H383 109.5
H381 C38 H383 109.5
H382 C38 H383 109.5
Si1 C39 H391 109.5
Si1 C39 H392 109.5
H391 C39 H392 109.5
Si1 C39 H393 109.5
H391 C39 H393 109.5
H392 C39 H393 109.5
Si1 C40 H401 109.5
Si1 C40 H402 109.5
H401 C40 H402 109.5
Si1 C40 H403 109.5
H401 C40 H403 109.5
H402 C40 H403 109.5
N1 Si2 C44 113.39(10)
N1 Si2 C41 112.26(10)
C44 Si2 C41 106.26(12)
N1 Si2 C42 114.51(12)
C44 Si2 C42 104.02(11)
C41 Si2 C42 105.59(12)
Si2 C41 H411 109.5
Si2 C41 H412 109.5
H411 C41 H412 109.5
Si2 C41 H413 109.5
H411 C41 H413 109.5
H412 C41 H413 109.5
Si2 C42 H421 109.5
Si2 C42 H422 109.5
H421 C42 H422 109.5
Si2 C42 H423 109.5
H421 C42 H423 109.5
H422 C42 H423 109.5
Si2 C44 H441 109.5
Si2 C44 H442 109.5
H441 C44 H442 109.5
Si2 C44 H443 109.5
H441 C44 H443 109.5
H442 C44 H443 109.5
Si3 N2 Si4 119.55(10)
Si3 N2 Fe1 119.05(9)
Si4 N2 Fe1 121.38(9)
N2 Si3 C47 113.59(9)
N2 Si3 C46 113.90(10)
C47 Si3 C46 103.37(11)
N2 Si3 C45 113.03(9)
C47 Si3 C45 106.17(11)
C46 Si3 C45 105.91(10)
Si3 C45 H451 109.5
Si3 C45 H452 109.5
H451 C45 H452 109.5
Si3 C45 H453 109.5
H451 C45 H453 109.5
H452 C45 H453 109.5
Si3 C46 H461 109.5
Si3 C46 H462 109.5
H461 C46 H462 109.5
Si3 C46 H463 109.5
H461 C46 H463 109.5
H462 C46 H463 109.5
Si3 C47 H471 109.5
Si3 C47 H472 109.5
H471 C47 H472 109.5
Si3 C47 H473 109.5
H471 C47 H473 109.5
H472 C47 H473 109.5
N2 Si4 C49 111.54(10)
N2 Si4 C50 112.39(10)
C49 Si4 C50 107.01(11)
N2 Si4 C48 114.61(10)
C49 Si4 C48 104.71(12)
C50 Si4 C48 105.96(12)
Si4 C48 H481 109.5
Si4 C48 H482 109.5
H481 C48 H482 109.5
Si4 C48 H483 109.5
H481 C48 H483 109.5
H482 C48 H483 109.5
Si4 C49 H491 109.5
Si4 C49 H492 109.5
H491 C49 H492 109.5
Si4 C49 H493 109.5
H491 C49 H493 109.5
H492 C49 H493 109.5
Si4 C50 H501 109.5
Si4 C50 H502 109.5
H501 C50 H502 109.5
Si4 C50 H503 109.5
H501 C50 H503 109.5
H502 C50 H503 109.5
C52 C51 C56 120.0
C52 C51 H511 120.0
C56 C51 H511 120.0
C51 C52 C53 120.0
C51 C52 H521 120.0
C53 C52 H521 120.0
C54 C53 C52 120.0
C54 C53 H531 120.0
C52 C53 H531 120.0
C55 C54 C53 120.0
C55 C54 H541 120.0
C53 C54 H541 120.0
C54 C55 C56 120.0
C54 C55 H551 120.0
C56 C55 H551 120.0
C55 C56 C51 120.0
C55 C56 C57 120.5(3)
C51 C56 C57 119.4(3)
C56 C57 H571 109.5
C56 C57 H572 109.5
H571 C57 H572 109.5
C56 C57 H573 109.5
H571 C57 H573 109.5
H572 C57 H573 109.5
C59 C58 C63 120.0
C59 C58 C64 120.9(5)
C63 C58 C64 119.0(5)
C58 C59 C60 120.0
C58 C59 H591 120.0
C60 C59 H591 120.0
C59 C60 C61 120.0
C59 C60 H601 120.0
C61 C60 H601 120.0
C62 C61 C60 120.0
C62 C61 H611 120.0
C60 C61 H611 120.0
C61 C62 C63 120.0
C61 C62 H621 120.0
C63 C62 H621 120.0
C62 C63 C58 120.0
C62 C63 H631 120.0
C58 C63 H631 120.0
C58 C64 H641 109.5
C58 C64 H642 109.5
H641 C64 H642 109.5
C58 C64 H643 109.5
H641 C64 H643 109.5
H642 C64 H643 109.5

loop_
_geom_bond_atom_site_label_1
_geom_bond_atom_site_label_2
_geom_bond_distance
C1 P1 1.7018(19)
C1 P2 1.7201(19)
C1 Fe1 2.1471(19)
P1 C14 1.825(2)
P1 C2 1.831(2)
P1 C8 1.842(2)
C2 C3 1.388(3)
C2 C7 1.393(3)
C3 C4 1.400(3)
C3 H31 0.9500
C4 C5 1.377(4)
C4 H41 0.9500
C5 C6 1.373(3)
C5 H51 0.9500
C6 C7 1.391(3)
C6 H61 0.9500
C7 H71 0.9500
C8 C13 1.394(3)
C8 C9 1.398(3)
C9 C10 1.394(3)
C9 H91 0.9500
C10 C11 1.378(3)
C10 H101 0.9500
C11 C12 1.385(3)
C11 H111 0.9500
C12 C13 1.394(3)
C12 H121 0.9500
C13 H131 0.9500
C14 C15 1.388(3)
C14 C19 1.401(3)
C15 C16 1.392(3)
C15 H151 0.9500
C16 C17 1.380(3)
C16 H161 0.9500
C17 C18 1.391(3)
C17 H171 0.9500
C18 C19 1.378(3)
C18 H181 0.9500
C19 H191 0.9500
P2 C32 1.8171(19)
P2 C26 1.827(2)
P2 C20 1.8344(19)
C20 C25 1.389(3)
C20 C21 1.408(3)
C21 C22 1.396(3)
C21 H211 0.9500
C22 C23 1.387(3)
C22 H221 0.9500
C23 C24 1.392(3)
C23 H231 0.9500
C24 C25 1.396(3)
C24 H241 0.9500
C25 H251 0.9500
C26 C31 1.392(3)
C26 C27 1.397(3)
C27 C28 1.390(3)
C27 H271 0.9500
C28 C29 1.376(3)
C28 H281 0.9500
C29 C30 1.385(3)
C29 H291 0.9500
C30 C31 1.387(3)
C30 H301 0.9500
C31 H311 0.9500
C32 C37 1.383(3)
C32 C33 1.385(3)
C33 C34 1.383(3)
C33 H331 0.9500
C34 C35 1.376(3)
C34 H341 0.9500
C35 C36 1.365(3)
C35 H351 0.9500
C36 C37 1.386(3)
C36 H361 0.9500
C37 H371 0.9500
Fe1 N2 1.9711(16)
Fe1 N1 1.9919(16)
N1 Si1 1.7121(18)
N1 Si2 1.735(2)
Si1 C39 1.875(2)
Si1 C40 1.883(2)
Si1 C38 1.887(3)
C38 H381 0.9800
C38 H382 0.9800
C38 H383 0.9800
C39 H391 0.9800
C39 H392 0.9800
C39 H393 0.9800
C40 H401 0.9800
C40 H402 0.9800
C40 H403 0.9800
Si2 C44 1.870(2)
Si2 C41 1.876(3)
Si2 C42 1.887(2)
C41 H411 0.9800
C41 H412 0.9800
C41 H413 0.9800
C42 H421 0.9800
C42 H422 0.9800
C42 H423 0.9800
C44 H441 0.9800
C44 H442 0.9800
C44 H443 0.9800
N2 Si3 1.7181(17)
N2 Si4 1.7192(18)
Si3 C47 1.875(2)
Si3 C46 1.881(2)
Si3 C45 1.891(2)
C45 H451 0.9800
C45 H452 0.9800
C45 H453 0.9800
C46 H461 0.9800
C46 H462 0.9800
C46 H463 0.9800
C47 H471 0.9800
C47 H472 0.9800
C47 H473 0.9800
Si4 C49 1.882(2)
Si4 C50 1.886(2)
Si4 C48 1.893(3)
C48 H481 0.9800
C48 H482 0.9800
C48 H483 0.9800
C49 H491 0.9800
C49 H492 0.9800
C49 H493 0.9800
C50 H501 0.9800
C50 H502 0.9800
C50 H503 0.9800
C51 C52 1.3900
C51 C56 1.3900
C51 H511 0.9600
C52 C53 1.3900
C52 H521 0.9601
C53 C54 1.3900
C53 H531 0.9600
C54 C55 1.3900
C54 H541 0.9599
C55 C56 1.3900
C55 H551 0.9601
C56 C57 1.477(5)
C57 H571 0.9800
C57 H572 0.9800
C57 H573 0.9800
C58 C59 1.3900
C58 C63 1.3900
C58 C64 1.505(10)
C59 C60 1.3900
C59 H591 0.9600
C60 C61 1.3900
C60 H601 0.9599
C61 C62 1.3900
C61 H611 0.9600
C62 C63 1.3900
C62 H621 0.9600
C63 H631 0.9600
C64 H641 0.9800
C64 H642 0.9800
C64 H643 0.9800
